data_4036036
loop_
_publ_author_name
'Yokoyama, Soichi'
'Nishiwaki, Nagatoshi'

_publ_section_title
;
 Fluorescence Behavior of Bis(cyanostyryl)pyrrole Derivatives Depending on
 the Substituent Position of Cyano Groups in Solution and in Solid State.
;
_journal_issue 3
_journal_name_full 'The Journal of organic chemistry'
_journal_page_first 1192
_journal_page_last 1200
_journal_paper_doi 10.1021/acs.joc.8b02517
_journal_volume 84
_journal_year 2019
_chemical_formula_moiety 'C22 H15 N3'
_chemical_formula_sum 'C22 H15 N3'
_chemical_formula_weight 321.37
_space_group_crystal_system orthorhombic
_space_group_IT_number 18
_space_group_name_Hall 'P 2bc 2'
_space_group_name_H-M_alt 'P 2 21 21'
_atom_sites_solution_hydrogens geom
_atom_sites_solution_primary direct
_audit_creation_date 2018-04-09
_audit_creation_method
;
Olex2 1.2-ac3
(compiled 2017.02.24 svn.r3390 for Rigaku Oxford Diffraction, GUI svn.r5318)
;
_cell_angle_alpha 90
_cell_angle_beta 90
_cell_angle_gamma 90
_cell_formula_units_Z 4
_cell_length_a 4.64100(13)
_cell_length_b 13.2241(3)
_cell_length_c 27.0020(7)
_cell_measurement_reflns_used 5154
_cell_measurement_temperature 293(2)
_cell_measurement_theta_max 73.4590
_cell_measurement_theta_min 3.6770
_cell_volume 1657.20(7)
_computing_cell_refinement 'CrysAlisPro 1.171.39.31d (Rigaku OD, 2017)'
_computing_data_collection 'CrysAlisPro 1.171.39.31d (Rigaku OD, 2017)'
_computing_data_reduction 'CrysAlisPro 1.171.39.31d (Rigaku OD, 2017)'
_computing_molecular_graphics 'Olex2 (Dolomanov et al., 2009)'
_computing_publication_material 'Olex2 (Dolomanov et al., 2009)'
_computing_structure_refinement 'ShelXL (Sheldrick, 2015)'
_computing_structure_solution 'ShelXS (Sheldrick, 2008)'
_diffrn_ambient_temperature 293(2)
_diffrn_detector 'CCD plate'
_diffrn_detector_type HyPix
_diffrn_measured_fraction_theta_full 1.000
_diffrn_measured_fraction_theta_max 0.993
_diffrn_measurement_details
;
List of Runs (angles in degrees, time in seconds):

  # Type    Start    End  Width  t~exp~   \w     \q     \k     \f   Frames
--------------------------------------------------------------------------
  1  \w     42.00 120.00   0.50    3.59    --   42.80  36.00  22.00  156
  2  \w     48.00  85.00   0.50   14.36    --   76.50 -36.00-133.00   74
  3  \w     51.00  77.00   0.50   14.36    --   76.50 -85.00  73.00   52
  4  \w    -95.00 -10.00   0.50    3.59    --  -42.80 125.00-180.00  170
  5  \w    -69.00 -33.00   0.50   14.36    -- -106.00  57.00 -90.00   72
  6  \w    -75.00 -46.00   0.50   14.36    -- -106.00 125.00 -60.00   58
  7  \w   -109.00 -71.00   0.50   14.36    -- -106.00 125.00  30.00   76
  8  \w   -106.00 -80.00   0.50   14.36    -- -106.00  77.00   0.00   52
  9  \w   -107.00 -81.00   0.50   14.36    -- -106.00  57.00 -60.00   52
 10  \w   -119.00 -92.00   0.50   14.36    -- -106.00  57.00 -90.00   54
 11  \w   -120.00 -32.00   0.50   14.36    -- -106.00 125.00   0.00  176
 12  \w    -74.00 -49.00   0.50   14.36    -- -106.00 125.00 120.00   50
 13  \w    -79.00 -32.00   0.50   14.36    -- -106.00 125.00 150.00   94
 14  \w   -101.00 -76.00   0.50   14.36    -- -106.00 125.00 120.00   50
 15  \w   -177.00-136.00   0.50   14.36    -- -106.00 -19.00  90.00   82
 16  \w   -110.00 -84.00   0.50   14.36    -- -106.00 -19.00  90.00   52
 17  \w   -113.00 -88.00   0.50   14.36    -- -106.00 -37.00 120.00   50
 18  \w   -143.00-117.00   0.50   14.36    -- -106.00-126.00   3.00   52
 19  \w   -152.00-127.00   0.50   14.36    -- -106.00 -99.00 -90.00   50
 20  \w   -142.00 -98.00   0.50   14.36    -- -106.00 -36.00-133.00   88
 21  \w   -101.00 -73.00   0.50    3.59    --  -42.80 -57.00 -90.00   56
 22  \w   -176.00-127.00   0.50   14.36    -- -106.00 -37.00 120.00   98
 23  \w   -122.00 -83.00   0.50   14.36    -- -106.00  77.00-180.00   78
;
_diffrn_measurement_device 'four-circle diffractometer'
_diffrn_measurement_device_type 'XtaLAB Synergy, Single source at offset/far, HyPix'
_diffrn_measurement_method '\w scans'
_diffrn_orient_matrix_type 'CrysAlisPro convention (1999,Acta A55,543-557)'
_diffrn_orient_matrix_UB_11 0.2039294000
_diffrn_orient_matrix_UB_12 -0.0302362000
_diffrn_orient_matrix_UB_13 -0.0425044000
_diffrn_orient_matrix_UB_21 -0.2138257000
_diffrn_orient_matrix_UB_22 0.0443994000
_diffrn_orient_matrix_UB_23 -0.0378634000
_diffrn_orient_matrix_UB_31 0.1512167000
_diffrn_orient_matrix_UB_32 0.1033814000
_diffrn_orient_matrix_UB_33 0.0038493000
_diffrn_radiation_monochromator mirror
_diffrn_radiation_probe x-ray
_diffrn_radiation_type CuK\a
_diffrn_radiation_wavelength 1.54184
_diffrn_reflns_av_R_equivalents 0.0316
_diffrn_reflns_av_unetI/netI 0.0321
_diffrn_reflns_Laue_measured_fraction_full 1.000
_diffrn_reflns_Laue_measured_fraction_max 0.993
_diffrn_reflns_limit_h_max 5
_diffrn_reflns_limit_h_min -4
_diffrn_reflns_limit_k_max 16
_diffrn_reflns_limit_k_min -13
_diffrn_reflns_limit_l_max 32
_diffrn_reflns_limit_l_min -33
_diffrn_reflns_number 9457
_diffrn_reflns_point_group_measured_fraction_full 0.977
_diffrn_reflns_point_group_measured_fraction_max 0.954
_diffrn_reflns_theta_full 67.684
_diffrn_reflns_theta_max 74.194
_diffrn_reflns_theta_min 3.273
_diffrn_source 'micro-focus sealed X-ray tube'
_diffrn_source_type 'PhotonJet (Cu) X-ray Source'
_exptl_absorpt_coefficient_mu 0.605
_exptl_absorpt_correction_T_max 1.00000
_exptl_absorpt_correction_T_min 0.66742
_exptl_absorpt_correction_type multi-scan
_exptl_absorpt_process_details
;
CrysAlisPro 1.171.39.31d (Rigaku Oxford Diffraction, 2017)
Empirical absorption correction using spherical harmonics,
 implemented in SCALE3 ABSPACK scaling algorithm.
;
_exptl_crystal_colour 'clear orange'
_exptl_crystal_density_diffrn 1.288
_exptl_crystal_description needle
_exptl_crystal_F_000 672
_exptl_crystal_size_max 0.144
_exptl_crystal_size_mid 0.082
_exptl_crystal_size_min 0.043
_refine_diff_density_max 0.257
_refine_diff_density_min -0.192
_refine_diff_density_rms 0.042
_refine_ls_abs_structure_details
;
 Flack x determined using 1126 quotients [(I+)-(I-)]/[(I+)+(I-)]
 (Parsons, Flack and Wagner, Acta Cryst. B69 (2013) 249-259).
;
_refine_ls_abs_structure_Flack -0.2(4)
_refine_ls_extinction_method none
_refine_ls_goodness_of_fit_ref 1.060
_refine_ls_hydrogen_treatment constr
_refine_ls_matrix_type full
_refine_ls_number_parameters 226
_refine_ls_number_reflns 3225
_refine_ls_number_restraints 0
_refine_ls_restrained_S_all 1.060
_refine_ls_R_factor_all 0.0434
_refine_ls_R_factor_gt 0.0410
_refine_ls_shift/su_max 0.000
_refine_ls_shift/su_mean 0.000
_refine_ls_structure_factor_coef Fsqd
_refine_ls_weighting_details 'w=1/[\s^2^(Fo^2^)+(0.0583P)^2^+0.4622P] where P=(Fo^2^+2Fc^2^)/3'
_refine_ls_weighting_scheme calc
_refine_ls_wR_factor_gt 0.1066
_refine_ls_wR_factor_ref 0.1091
_reflns_Friedel_coverage 0.616
_reflns_Friedel_fraction_full 0.943
_reflns_Friedel_fraction_max 0.896
_reflns_number_gt 3098
_reflns_number_total 3225
_reflns_threshold_expression 'I > 2\s(I)'
_cod_data_source_file jo8b02517_si_002.cif
_cod_data_source_block 180409compd1
_cod_original_cell_volume 1657.19(7)
_cod_database_code 4036036
_shelx_shelxl_version_number 2017/1
_chemical_oxdiff_formula 'C22 H15 N3'
_shelx_space_group_comment
;
The symmetry employed for this shelxl refinement is uniquely defined
by the following loop, which should always be used as a source of
symmetry information in preference to the above space-group names.
They are only intended as comments.
;
_diffrn_oxdiff_ac3_digest_frames
;
01daf9d468c14ff4458924b9ba088403d0017920dff
;
_reflns_odcompleteness_completeness 98.78
_reflns_odcompleteness_iscentric 1
_reflns_odcompleteness_theta 74.33
_olex2_refinement_description
;
1. Fixed Uiso
 At 1.2 times of:
  All C(H) groups, All N(H) groups
2.a Aromatic/amide H refined with riding coordinates:
 N1(H1), C16(H16), C6(H6), C23(H23), C9(H9), C12(H12), C22(H22), C4(H4),
 C19(H19), C10(H10), C13(H13), C3(H3), C20(H20), C21(H21), C11(H11)
;
_olex2_submission_special_instructions 'No special instructions were received'
_oxdiff_exptl_absorpt_empirical_details
;
Empirical correction (ABSPACK) includes:
- Absorption correction using spherical harmonics
- Frame scaling
;
_oxdiff_exptl_absorpt_empirical_full_max 2.252
_oxdiff_exptl_absorpt_empirical_full_min 0.791

loop_
_space_group_symop_operation_xyz
'x, y, z'
'-x, -y+1/2, z+1/2'
'x, -y, -z'
'-x, y+1/2, -z+1/2'

loop_
_atom_site_label
_atom_site_type_symbol
_atom_site_fract_x
_atom_site_fract_y
_atom_site_fract_z
_atom_site_U_iso_or_equiv
_atom_site_adp_type
_atom_site_occupancy
_atom_site_site_symmetry_order
_atom_site_calc_flag
_atom_site_refinement_flags_posn
N1 N 0.2668(4) 0.83020(13) 0.69290(7) 0.0238(4) Uani 1 1 d .
H1 H 0.272135 0.766463 0.699165 0.029 Uiso 1 1 calc R
C5 C 0.4301(5) 0.87707(17) 0.65749(8) 0.0249(5) Uani 1 1 d .
C7 C -0.2722(5) 0.91731(15) 0.78526(8) 0.0254(5) Uani 1 1 d .
C16 C 0.6320(5) 0.81833(17) 0.62889(8) 0.0280(5) Uani 1 1 d .
H16 H 0.645862 0.750418 0.637511 0.034 Uiso 1 1 calc R
C2 C 0.0940(5) 0.89790(16) 0.71700(8) 0.0244(4) Uani 1 1 d .
C6 C -0.1014(5) 0.86274(15) 0.75440(8) 0.0245(5) Uani 1 1 d .
H6 H -0.112705 0.792907 0.758006 0.029 Uiso 1 1 calc R
C18 C 1.0083(5) 0.78259(18) 0.56428(9) 0.0280(5) Uani 1 1 d .
C23 C 1.1603(6) 0.82095(18) 0.52383(9) 0.0326(5) Uani 1 1 d .
H23 H 1.130125 0.887586 0.514113 0.039 Uiso 1 1 calc R
C9 C -0.5475(6) 0.77170(17) 0.82188(9) 0.0293(5) Uani 1 1 d .
H9 H -0.466888 0.728743 0.798391 0.035 Uiso 1 1 calc R
C12 C -0.7925(6) 0.8976(2) 0.89213(9) 0.0370(6) Uani 1 1 d .
H12 H -0.874469 0.940216 0.915644 0.044 Uiso 1 1 calc R
C8 C -0.4753(5) 0.87451(16) 0.82166(8) 0.0253(5) Uani 1 1 d .
C22 C 1.3539(6) 0.7623(2) 0.49801(9) 0.0353(5) Uani 1 1 d .
H22 H 1.454084 0.789862 0.471408 0.042 Uiso 1 1 calc R
C4 C 0.3558(6) 0.98012(17) 0.65920(9) 0.0296(5) Uani 1 1 d .
H4 H 0.431248 1.030858 0.639189 0.036 Uiso 1 1 calc R
C19 C 1.0606(6) 0.68224(19) 0.57809(9) 0.0328(5) Uani 1 1 d .
H19 H 0.965055 0.654820 0.605224 0.039 Uiso 1 1 calc R
C10 C -0.7374(6) 0.73320(18) 0.85662(9) 0.0323(5) Uani 1 1 d .
H10 H -0.783446 0.664767 0.856125 0.039 Uiso 1 1 calc R
C17 C 0.8035(5) 0.84838(16) 0.59133(8) 0.0272(5) Uani 1 1 d .
C13 C -0.6046(6) 0.93670(18) 0.85740(9) 0.0323(5) Uani 1 1 d .
H13 H -0.562905 1.005486 0.857722 0.039 Uiso 1 1 calc R
C3 C 0.1493(5) 0.99288(16) 0.69614(9) 0.0290(5) Uani 1 1 d .
H3 H 0.063486 1.053622 0.705302 0.035 Uiso 1 1 calc R
N25 N 0.7761(7) 1.03510(16) 0.56209(9) 0.0518(7) Uani 1 1 d .
C20 C 1.2540(6) 0.62343(18) 0.55158(10) 0.0366(6) Uani 1 1 d .
H20 H 1.285571 0.556705 0.561015 0.044 Uiso 1 1 calc R
C21 C 1.4006(6) 0.6625(2) 0.51135(9) 0.0357(6) Uani 1 1 d .
H21 H 1.528579 0.622442 0.493524 0.043 Uiso 1 1 calc R
C14 C -0.2532(7) 1.02557(17) 0.78439(9) 0.0357(6) Uani 1 1 d .
C11 C -0.8601(6) 0.7957(2) 0.89228(10) 0.0369(6) Uani 1 1 d .
H11 H -0.985554 0.769466 0.915848 0.044 Uiso 1 1 calc R
C24 C 0.7879(7) 0.95213(19) 0.57496(9) 0.0354(6) Uani 1 1 d .
N15 N -0.2404(8) 1.11217(16) 0.78530(10) 0.0551(8) Uani 1 1 d .

loop_
_atom_site_aniso_label
_atom_site_aniso_U_11
_atom_site_aniso_U_22
_atom_site_aniso_U_33
_atom_site_aniso_U_23
_atom_site_aniso_U_13
_atom_site_aniso_U_12
N1 0.0268(9) 0.0170(8) 0.0276(8) 0.0012(7) -0.0015(8) -0.0002(7)
C5 0.0248(11) 0.0232(10) 0.0265(10) -0.0001(8) -0.0018(9) -0.0029(9)
C7 0.0297(11) 0.0200(9) 0.0266(10) -0.0008(8) -0.0032(10) -0.0001(9)
C16 0.0294(12) 0.0249(10) 0.0297(11) -0.0006(8) -0.0064(10) -0.0005(9)
C2 0.0262(11) 0.0201(9) 0.0269(10) 0.0003(8) -0.0029(9) -0.0002(9)
C6 0.0270(11) 0.0185(9) 0.0279(10) 0.0014(8) -0.0023(9) -0.0006(9)
C18 0.0258(12) 0.0287(11) 0.0297(11) -0.0054(9) -0.0063(10) -0.0001(9)
C23 0.0353(14) 0.0321(12) 0.0303(11) 0.0032(9) -0.0066(10) 0.0003(11)
C9 0.0316(12) 0.0251(10) 0.0311(11) 0.0011(9) 0.0007(10) 0.0005(10)
C12 0.0383(14) 0.0422(13) 0.0305(11) -0.0028(10) 0.0031(11) 0.0097(12)
C8 0.0271(11) 0.0246(10) 0.0242(10) -0.0002(8) -0.0041(9) 0.0020(9)
C22 0.0346(13) 0.0438(14) 0.0275(11) 0.0012(10) -0.0013(11) -0.0049(11)
C4 0.0354(13) 0.0227(10) 0.0307(11) 0.0027(8) 0.0009(10) -0.0031(10)
C19 0.0332(13) 0.0312(12) 0.0339(12) 0.0007(9) 0.0041(11) -0.0027(10)
C10 0.0305(12) 0.0301(11) 0.0364(12) 0.0069(9) 0.0002(11) -0.0007(10)
C17 0.0294(13) 0.0239(10) 0.0284(10) -0.0001(8) -0.0041(9) -0.0014(9)
C13 0.0367(14) 0.0290(11) 0.0312(11) -0.0034(9) -0.0010(11) 0.0055(10)
C3 0.0341(12) 0.0187(9) 0.0340(11) 0.0010(8) 0.0004(10) -0.0003(9)
N25 0.080(2) 0.0305(11) 0.0448(12) 0.0092(9) 0.0215(14) 0.0080(12)
C20 0.0362(13) 0.0286(11) 0.0452(13) -0.0013(10) -0.0019(13) 0.0042(11)
C21 0.0308(13) 0.0399(13) 0.0363(12) -0.0088(10) 0.0010(11) 0.0032(11)
C14 0.0515(15) 0.0243(11) 0.0314(11) -0.0026(9) 0.0101(12) 0.0007(11)
C11 0.0316(13) 0.0458(14) 0.0333(12) 0.0100(10) 0.0027(11) 0.0032(12)
C24 0.0437(15) 0.0312(12) 0.0312(11) 0.0005(9) 0.0060(11) 0.0036(11)
N15 0.093(2) 0.0203(10) 0.0519(13) -0.0049(9) 0.0237(16) -0.0032(12)

loop_
_atom_type_symbol
_atom_type_description
_atom_type_scat_dispersion_real
_atom_type_scat_dispersion_imag
_atom_type_scat_source
C C 0.0181 0.0091 'International Tables Vol C Tables 4.2.6.8 and 6.1.1.4'
H H 0.0000 0.0000 'International Tables Vol C Tables 4.2.6.8 and 6.1.1.4'
N N 0.0311 0.0180 'International Tables Vol C Tables 4.2.6.8 and 6.1.1.4'

loop_
_exptl_crystal_face_index_h
_exptl_crystal_face_index_k
_exptl_crystal_face_index_l
_exptl_crystal_face_perp_dist
0 8 1 0.0360
-3 0 -1 0.0671
0 1 17 0.0229
3 0 1 0.0596
0 -9 -1 0.0349
0 -1 -17 0.0131

loop_
_geom_angle_atom_site_label_1
_geom_angle_atom_site_label_2
_geom_angle_atom_site_label_3
_geom_angle
C2 N1 C5 111.15(17)
N1 C5 C16 119.35(19)
N1 C5 C4 106.3(2)
C4 C5 C16 134.4(2)
C6 C7 C8 125.31(19)
C6 C7 C14 119.0(2)
C14 C7 C8 115.7(2)
C17 C16 C5 128.9(2)
N1 C2 C6 119.58(18)
N1 C2 C3 106.8(2)
C3 C2 C6 133.6(2)
C7 C6 C2 128.95(19)
C23 C18 C19 117.7(2)
C23 C18 C17 119.8(2)
C19 C18 C17 122.5(2)
C22 C23 C18 121.4(2)
C10 C9 C8 120.8(2)
C13 C12 C11 120.6(2)
C9 C8 C7 121.9(2)
C9 C8 C13 117.6(2)
C13 C8 C7 120.5(2)
C23 C22 C21 120.5(2)
C3 C4 C5 108.0(2)
C20 C19 C18 120.4(2)
C9 C10 C11 120.7(2)
C16 C17 C18 125.2(2)
C16 C17 C24 118.7(2)
C24 C17 C18 116.1(2)
C12 C13 C8 121.2(2)
C4 C3 C2 107.8(2)
C21 C20 C19 121.0(2)
C20 C21 C22 118.9(2)
N15 C14 C7 177.8(3)
C12 C11 C10 119.0(2)
N25 C24 C17 179.7(3)

loop_
_geom_bond_atom_site_label_1
_geom_bond_atom_site_label_2
_geom_bond_distance
N1 C5 1.369(3)
N1 C2 1.367(3)
C5 C16 1.441(3)
C5 C4 1.406(3)
C7 C6 1.358(3)
C7 C8 1.475(3)
C7 C14 1.434(3)
C16 C17 1.349(3)
C2 C6 1.435(3)
C2 C3 1.400(3)
C18 C23 1.396(4)
C18 C19 1.400(3)
C18 C17 1.481(3)
C23 C22 1.377(4)
C9 C8 1.400(3)
C9 C10 1.384(4)
C12 C13 1.381(4)
C12 C11 1.383(4)
C8 C13 1.403(3)
C22 C21 1.385(4)
C4 C3 1.394(4)
C19 C20 1.387(4)
C10 C11 1.391(4)
C17 C24 1.443(3)
N25 C24 1.152(3)
C20 C21 1.382(4)
C14 N15 1.147(3)

loop_
_exptl_oxdiff_crystal_face_indexfrac_h
_exptl_oxdiff_crystal_face_indexfrac_k
_exptl_oxdiff_crystal_face_indexfrac_l
_exptl_oxdiff_crystal_face_x
_exptl_oxdiff_crystal_face_y
_exptl_oxdiff_crystal_face_z
-0.4105 8.4946 0.7461 -0.3723 0.4367 0.8190
-3.0083 -0.1813 -0.8660 -0.5712 0.6680 -0.4770
0.2026 1.4959 17.2175 -0.7357 -0.6288 0.2516
3.0073 -0.3053 0.8243 0.5875 -0.6878 0.4264
0.2256 -8.5493 -0.8195 0.3393 -0.3968 -0.8529
0.0105 -0.9884 -16.9799 0.7538 0.5968 -0.1660
